data_7107805
loop_
_publ_author_name
'Kazuki Niimi'
'Hiroki Mori'
'Eigo Miyazaki'
'Itaru Osaka'
'Hayato Kakizoe'
'Kazuo Takimiya'
'Chihaya Adachi'

_publ_section_title
;
 [2,2']Bi[naphtho[2,3-b]furanyl]: a versatile organic semiconductor with a
 furan-furan junction
;
_journal_name_full Chem.Commun.
_journal_page_first 5892
_journal_paper_doi 10.1039/c2cc31960h
_journal_volume 48
_journal_year 2012
_chemical_formula_sum 'C24 H14 O2'
_chemical_formula_weight 334.35
_chemical_name_systematic
;
?
;
_space_group_IT_number 2
_symmetry_space_group_name_Hall '-P 1'
_symmetry_space_group_name_H-M 'P -1'
_atom_sites_solution_hydrogens geom
_atom_sites_solution_primary direct
_atom_sites_solution_secondary difmap
_audit_creation_method SHELXL-97
_cell_angle_alpha 85.512(11)
_cell_angle_beta 82.285(10)
_cell_angle_gamma 85.930(11)
_cell_formula_units_Z 2
_cell_length_a 5.986(4)
_cell_length_b 7.803(5)
_cell_length_c 17.433(11)
_cell_measurement_temperature 293(2)
_cell_volume 802.9(9)
_computing_structure_refinement 'SHELXL-97 (Sheldrick, 1997)'
_computing_structure_solution 'SHELXS-97 (Sheldrick, 1990)'
_diffrn_ambient_temperature 293(2)
_diffrn_measured_fraction_theta_full 0.930
_diffrn_measured_fraction_theta_max 0.930
_diffrn_radiation_monochromator graphite
_diffrn_radiation_source 'fine-focus sealed tube'
_diffrn_radiation_type MoK\a
_diffrn_radiation_wavelength 0.71070
_diffrn_reflns_av_R_equivalents 0.0361
_diffrn_reflns_av_sigmaI/netI 0.0547
_diffrn_reflns_limit_h_max 7
_diffrn_reflns_limit_h_min -4
_diffrn_reflns_limit_k_max 10
_diffrn_reflns_limit_k_min -8
_diffrn_reflns_limit_l_max 22
_diffrn_reflns_limit_l_min -22
_diffrn_reflns_number 6047
_diffrn_reflns_theta_full 27.48
_diffrn_reflns_theta_max 27.47
_diffrn_reflns_theta_min 3.49
_exptl_absorpt_coefficient_mu 0.087
_exptl_absorpt_correction_T_max 0.9828
_exptl_absorpt_correction_T_min 0.9336
_exptl_crystal_density_diffrn 1.383
_exptl_crystal_density_method 'not measured'
_exptl_crystal_F_000 348
_exptl_crystal_size_max 0.80
_exptl_crystal_size_mid 0.50
_exptl_crystal_size_min 0.20
_refine_diff_density_max 0.251
_refine_diff_density_min -0.223
_refine_diff_density_rms 0.046
_refine_ls_extinction_method none
_refine_ls_goodness_of_fit_ref 0.890
_refine_ls_hydrogen_treatment mixed
_refine_ls_matrix_type full
_refine_ls_number_parameters 237
_refine_ls_number_reflns 3415
_refine_ls_number_restraints 0
_refine_ls_restrained_S_all 0.890
_refine_ls_R_factor_all 0.0835
_refine_ls_R_factor_gt 0.0557
_refine_ls_shift/su_max 0.000
_refine_ls_shift/su_mean 0.000
_refine_ls_structure_factor_coef Fsqd
_refine_ls_weighting_details 'calc w=1/[\s^2^(Fo^2^)+(0.1000P)^2^+0.0000P] where P=(Fo^2^+2Fc^2^)/3'
_refine_ls_weighting_scheme calc
_refine_ls_wR_factor_gt 0.1410
_refine_ls_wR_factor_ref 0.1605
_reflns_number_gt 1935
_reflns_number_total 3415
_reflns_threshold_expression >2sigma(I)
_cod_data_source_file c2cc31960h.txt
_cod_data_source_block crystalclear
_cod_original_cell_volume 802.9(8)
_cod_database_code 7107805

loop_
_symmetry_equiv_pos_as_xyz
'x, y, z'
'-x, -y, -z'

loop_
_atom_site_label
_atom_site_type_symbol
_atom_site_fract_x
_atom_site_fract_y
_atom_site_fract_z
_atom_site_U_iso_or_equiv
_atom_site_adp_type
_atom_site_occupancy
_atom_site_symmetry_multiplicity
_atom_site_calc_flag
_atom_site_refinement_flags
_atom_site_disorder_assembly
_atom_site_disorder_group
C1 C 0.4597(3) 0.4706(2) 0.03779(11) 0.0527(5) Uani 1 1 d . . .
O1 O 0.2740(10) 0.3906(10) 0.0577(5) 0.0475(9) Uani 0.596(6) 1 d P A 1
C2 C 0.2331(3) 0.3484(2) 0.13484(11) 0.0488(4) Uani 1 1 d . . .
C3 C 0.0630(3) 0.2682(2) 0.18074(10) 0.0470(4) Uani 1 1 d . A .
H1 H -0.0580 0.2309 0.1595 0.056 Uiso 1 1 calc R . .
C4 C 0.0752(2) 0.2434(2) 0.26112(10) 0.0421(4) Uani 1 1 d . . .
C5 C -0.0944(3) 0.1616(2) 0.31277(11) 0.0490(5) Uani 1 1 d . A .
H2 H -0.2168 0.1221 0.2931 0.059 Uiso 1 1 calc R . .
C6 C -0.0829(3) 0.1391(2) 0.39045(12) 0.0566(5) Uani 1 1 d . . .
H3 H -0.1974 0.0859 0.4231 0.068 Uiso 1 1 calc R A .
C7 C 0.1021(3) 0.1963(2) 0.42137(12) 0.0573(5) Uani 1 1 d . A .
H4 H 0.1098 0.1805 0.4744 0.069 Uiso 1 1 calc R . .
C8 C 0.2704(3) 0.2750(2) 0.37359(11) 0.0523(5) Uani 1 1 d . . .
H5 H 0.3917 0.3120 0.3948 0.063 Uiso 1 1 calc R A .
C9 C 0.2643(2) 0.3014(2) 0.29288(10) 0.0417(4) Uani 1 1 d . A .
C10 C 0.4364(2) 0.3838(2) 0.24316(10) 0.0466(4) Uani 1 1 d . . .
H6 H 0.5590 0.4226 0.2629 0.056 Uiso 1 1 calc R A .
C11 C 0.4202(3) 0.4056(2) 0.16564(11) 0.0498(5) Uani 1 1 d . A .
C12 C 0.5753(18) 0.4873(15) 0.1054(8) 0.0475(9) Uani 0.596(6) 1 d P A 1
H7 H 0.7104 0.5366 0.1087 0.057 Uiso 0.596(6) 1 calc PR A 1
O2 O 0.5404(16) 0.4754(14) 0.0999(8) 0.0475(9) Uani 0.404(6) 1 d P A 2
C13 C 0.237(3) 0.386(2) 0.0504(12) 0.0475(9) Uani 0.404(6) 1 d P A 2
H8 H 0.1360 0.3650 0.0165 0.057 Uiso 0.404(6) 1 calc PR A 2
C14 C -0.0486(3) -0.0312(3) 0.03707(11) 0.0525(5) Uani 1 1 d . . .
O3 O 0.0575(9) -0.1313(10) 0.0847(5) 0.0467(9) Uani 0.612(6) 1 d P B 1
C15 C -0.0749(3) -0.1696(2) 0.15318(10) 0.0487(4) Uani 1 1 d . . .
C16 C -0.0358(2) -0.2638(2) 0.21982(10) 0.0451(4) Uani 1 1 d . B .
H9 H 0.1036 -0.3218 0.2241 0.054 Uiso 1 1 calc R . .
C17 C -0.2121(2) -0.2711(2) 0.28204(10) 0.0404(4) Uani 1 1 d . . .
C18 C -0.1829(3) -0.3622(2) 0.35407(11) 0.0491(4) Uani 1 1 d . B .
H10 H -0.0453 -0.4214 0.3601 0.059 Uiso 1 1 calc R . .
C19 C -0.3523(3) -0.3648(3) 0.41433(12) 0.0571(5) Uani 1 1 d . . .
H11 H -0.3295 -0.4246 0.4612 0.069 Uiso 1 1 calc R B .
C20 C -0.5619(3) -0.2773(3) 0.40606(12) 0.0592(5) Uani 1 1 d . B .
H12 H -0.6769 -0.2798 0.4476 0.071 Uiso 1 1 calc R . .
C21 C -0.5986(3) -0.1892(2) 0.33820(11) 0.0522(5) Uani 1 1 d . . .
H13 H -0.7389 -0.1327 0.3339 0.063 Uiso 1 1 calc R B .
C22 C -0.4267(2) -0.1815(2) 0.27374(10) 0.0408(4) Uani 1 1 d . B .
C23 C -0.4609(3) -0.0884(2) 0.20318(10) 0.0459(4) Uani 1 1 d . . .
H14 H -0.6006 -0.0328 0.1968 0.055 Uiso 1 1 calc R B .
C24 C -0.2864(3) -0.0811(2) 0.14454(10) 0.0480(4) Uani 1 1 d . B .
C25 C -0.2803(16) 0.0109(16) 0.0689(7) 0.0467(9) Uani 0.612(6) 1 d P B 1
H15 H -0.3932 0.0781 0.0470 0.056 Uiso 0.612(6) 1 calc PR B 1
O4 O -0.2415(17) -0.0051(17) 0.0716(8) 0.0467(9) Uani 0.388(6) 1 d P B 2
C26 C 0.099(3) -0.146(3) 0.0864(12) 0.0467(9) Uani 0.388(6) 1 d P B 2
H16 H 0.2492 -0.1877 0.0773 0.056 Uiso 0.388(6) 1 calc PR B 2

loop_
_atom_site_aniso_label
_atom_site_aniso_U_11
_atom_site_aniso_U_22
_atom_site_aniso_U_33
_atom_site_aniso_U_23
_atom_site_aniso_U_13
_atom_site_aniso_U_12
C1 0.0583(9) 0.0441(11) 0.0535(12) -0.0012(9) -0.0025(9) -0.0005(8)
O1 0.046(2) 0.0462(10) 0.0530(17) -0.0044(9) -0.0138(14) -0.0092(14)
C2 0.0586(9) 0.0383(10) 0.0482(11) -0.0039(8) -0.0050(8) 0.0028(7)
C3 0.0500(8) 0.0394(10) 0.0545(12) -0.0066(8) -0.0150(8) -0.0033(7)
C4 0.0413(7) 0.0327(9) 0.0532(11) -0.0052(7) -0.0084(7) -0.0014(6)
C5 0.0447(8) 0.0416(10) 0.0613(13) -0.0037(9) -0.0081(8) -0.0056(7)
C6 0.0543(9) 0.0474(11) 0.0648(14) 0.0024(9) 0.0001(9) -0.0026(8)
C7 0.0639(10) 0.0567(13) 0.0504(12) -0.0001(9) -0.0079(9) -0.0001(9)
C8 0.0543(9) 0.0505(11) 0.0550(12) -0.0064(9) -0.0165(8) -0.0019(8)
C9 0.0416(7) 0.0352(9) 0.0494(11) -0.0059(7) -0.0095(7) -0.0003(6)
C10 0.0433(8) 0.0394(10) 0.0587(12) -0.0037(8) -0.0109(8) -0.0054(7)
C11 0.0517(9) 0.0375(10) 0.0577(12) -0.0013(8) -0.0017(8) 0.0014(7)
C12 0.046(2) 0.0462(10) 0.0530(17) -0.0044(9) -0.0138(14) -0.0092(14)
O2 0.046(2) 0.0462(10) 0.0530(17) -0.0044(9) -0.0138(14) -0.0092(14)
C13 0.046(2) 0.0462(10) 0.0530(17) -0.0044(9) -0.0138(14) -0.0092(14)
C14 0.0623(10) 0.0532(12) 0.0439(11) -0.0069(9) -0.0084(8) -0.0108(8)
O3 0.044(2) 0.0509(17) 0.0454(8) -0.0024(10) -0.0075(16) 0.0011(16)
C15 0.0572(9) 0.0466(11) 0.0433(11) -0.0072(8) -0.0025(8) -0.0135(8)
C16 0.0418(7) 0.0451(10) 0.0482(11) -0.0065(8) -0.0036(7) -0.0026(7)
C17 0.0423(7) 0.0344(9) 0.0455(10) -0.0042(7) -0.0067(7) -0.0060(6)
C18 0.0510(8) 0.0459(11) 0.0514(12) -0.0005(8) -0.0112(8) -0.0060(7)
C19 0.0671(10) 0.0562(12) 0.0485(12) 0.0030(9) -0.0084(9) -0.0121(9)
C20 0.0616(10) 0.0599(13) 0.0534(13) -0.0070(10) 0.0078(9) -0.0112(9)
C21 0.0460(8) 0.0497(11) 0.0598(13) -0.0074(9) 0.0001(8) -0.0041(7)
C22 0.0421(7) 0.0329(9) 0.0489(11) -0.0069(7) -0.0075(7) -0.0049(6)
C23 0.0464(8) 0.0390(10) 0.0541(11) -0.0050(8) -0.0126(8) -0.0018(7)
C24 0.0605(9) 0.0414(10) 0.0443(11) -0.0046(8) -0.0093(8) -0.0109(7)
C25 0.044(2) 0.0509(17) 0.0454(8) -0.0024(10) -0.0075(16) 0.0011(16)
O4 0.044(2) 0.0509(17) 0.0454(8) -0.0024(10) -0.0075(16) 0.0011(16)
C26 0.044(2) 0.0509(17) 0.0454(8) -0.0024(10) -0.0075(16) 0.0011(16)

loop_
_atom_type_symbol
_atom_type_description
_atom_type_scat_dispersion_real
_atom_type_scat_dispersion_imag
_atom_type_scat_source
C C 0.0033 0.0016 'International Tables Vol C Tables 4.2.6.8 and 6.1.1.4'
H H 0.0000 0.0000 'International Tables Vol C Tables 4.2.6.8 and 6.1.1.4'
O O 0.0106 0.0060 'International Tables Vol C Tables 4.2.6.8 and 6.1.1.4'

loop_
_geom_angle_atom_site_label_1
_geom_angle_atom_site_label_2
_geom_angle_atom_site_label_3
_geom_angle
_geom_angle_site_symmetry_1
_geom_angle_site_symmetry_3
O2 C1 O1 104.2(5) . .
O2 C1 C1 130.9(5) . 2_665
O1 C1 C1 124.9(4) . 2_665
O2 C1 C12 6.6(10) . .
O1 C1 C12 110.8(7) . .
C1 C1 C12 124.3(6) 2_665 .
O2 C1 C13 111.5(11) . .
O1 C1 C13 7.5(10) . .
C1 C1 C13 117.5(8) 2_665 .
C12 C1 C13 118.2(6) . .
C1 O1 C2 113.1(4) . .
O1 C2 C3 133.4(3) . .
O1 C2 C11 104.6(3) . .
C3 C2 C11 121.93(17) . .
O1 C2 C13 10.1(8) . .
C3 C2 C13 123.5(7) . .
C11 C2 C13 114.6(7) . .
C2 C3 C4 118.37(15) . .
C2 C3 H1 120.8 . .
C4 C3 H1 120.8 . .
C3 C4 C5 121.92(15) . .
C3 C4 C9 120.05(16) . .
C5 C4 C9 118.03(16) . .
C6 C5 C4 121.73(16) . .
C6 C5 H2 119.1 . .
C4 C5 H2 119.1 . .
C5 C6 C7 120.10(18) . .
C5 C6 H3 120.0 . .
C7 C6 H3 120.0 . .
C8 C7 C6 120.14(18) . .
C8 C7 H4 119.9 . .
C6 C7 H4 119.9 . .
C7 C8 C9 121.50(16) . .
C7 C8 H5 119.2 . .
C9 C8 H5 119.2 . .
C8 C9 C10 121.89(15) . .
C8 C9 C4 118.49(16) . .
C10 C9 C4 119.61(16) . .
C11 C10 C9 118.97(15) . .
C11 C10 H6 120.5 . .
C9 C10 H6 120.5 . .
C10 C11 O2 138.2(4) . .
C10 C11 C2 121.07(17) . .
O2 C11 C2 100.8(4) . .
C10 C11 C12 127.8(5) . .
O2 C11 C12 10.4(8) . .
C2 C11 C12 111.2(5) . .
C11 C12 C1 100.2(6) . .
C11 C12 H7 129.9 . .
C1 C12 H7 129.9 . .
C1 O2 C11 117.2(7) . .
C2 C13 C1 95.9(10) . .
C2 C13 H8 132.1 . .
C1 C13 H8 132.1 . .
O4 C14 O3 105.2(4) . .
O4 C14 C14 130.3(5) . 2
O3 C14 C14 124.4(4) . 2
O4 C14 C25 6.9(10) . .
O3 C14 C25 112.1(7) . .
C14 C14 C25 123.5(5) 2 .
O4 C14 C26 111.6(12) . .
O3 C14 C26 6.4(11) . .
C14 C14 C26 118.0(8) 2 .
C25 C14 C26 118.5(6) . .
C14 O3 C15 112.4(4) . .
C16 C15 O3 133.2(3) . .
C16 C15 C24 122.24(16) . .
O3 C15 C24 104.5(3) . .
C16 C15 C26 122.9(6) . .
O3 C15 C26 10.3(8) . .
C24 C15 C26 114.8(7) . .
C15 C16 C17 118.30(14) . .
C15 C16 H9 120.9 . .
C17 C16 H9 120.9 . .
C16 C17 C18 121.75(14) . .
C16 C17 C22 119.77(15) . .
C18 C17 C22 118.47(15) . .
C19 C18 C17 121.25(15) . .
C19 C18 H10 119.4 . .
C17 C18 H10 119.4 . .
C18 C19 C20 120.16(18) . .
C18 C19 H11 119.9 . .
C20 C19 H11 119.9 . .
C21 C20 C19 120.82(17) . .
C21 C20 H12 119.6 . .
C19 C20 H12 119.6 . .
C20 C21 C22 121.20(15) . .
C20 C21 H13 119.4 . .
C22 C21 H13 119.4 . .
C23 C22 C21 121.92(14) . .
C23 C22 C17 119.98(15) . .
C21 C22 C17 118.10(15) . .
C24 C23 C22 118.95(14) . .
C24 C23 H14 120.5 . .
C22 C23 H14 120.5 . .
C23 C24 O4 138.6(4) . .
C23 C24 C15 120.73(16) . .
O4 C24 C15 100.6(4) . .
C23 C24 C25 128.5(4) . .
O4 C24 C25 10.2(7) . .
C15 C24 C25 110.8(4) . .
C24 C25 C14 100.2(6) . .
C24 C25 H15 129.9 . .
C14 C25 H15 129.9 . .
C14 O4 C24 117.2(7) . .
C15 C26 C14 95.7(10) . .
C15 C26 H16 132.1 . .
C14 C26 H16 132.1 . .

loop_
_geom_bond_atom_site_label_1
_geom_bond_atom_site_label_2
_geom_bond_distance
_geom_bond_site_symmetry_2
C1 O2 1.247(12) .
C1 O1 1.307(7) .
C1 C1 1.395(4) 2_665
C1 C12 1.464(11) .
C1 C13 1.513(16) .
O1 C2 1.352(8) .
C2 C3 1.364(2) .
C2 C11 1.418(3) .
C2 C13 1.48(2) .
C3 C4 1.411(2) .
C3 H1 0.9300 .
C4 C5 1.416(2) .
C4 C9 1.440(2) .
C5 C6 1.362(3) .
C5 H2 0.9300 .
C6 C7 1.409(3) .
C6 H3 0.9300 .
C7 C8 1.367(3) .
C7 H4 0.9300 .
C8 C9 1.411(3) .
C8 H5 0.9300 .
C9 C10 1.412(2) .
C10 C11 1.364(3) .
C10 H6 0.9300 .
C11 O2 1.365(13) .
C11 C12 1.445(13) .
C12 H7 0.9300 .
C13 H8 0.9300 .
C14 O4 1.240(11) .
C14 O3 1.293(7) .
C14 C14 1.409(4) 2
C14 C25 1.449(10) .
C14 C26 1.516(16) .
O3 C15 1.366(8) .
C15 C16 1.364(2) .
C15 C24 1.419(2) .
C15 C26 1.46(2) .
C16 C17 1.409(2) .
C16 H9 0.9300 .
C17 C18 1.419(2) .
C17 C22 1.437(2) .
C18 C19 1.359(3) .
C18 H10 0.9300 .
C19 C20 1.404(3) .
C19 H11 0.9300 .
C20 C21 1.357(3) .
C20 H12 0.9300 .
C21 C22 1.419(2) .
C21 H13 0.9300 .
C22 C23 1.411(2) .
C23 C24 1.361(2) .
C23 H14 0.9300 .
C24 O4 1.362(13) .
C24 C25 1.448(13) .
C25 H15 0.9300 .
C26 H16 0.9300 .

loop_
_geom_torsion_atom_site_label_1
_geom_torsion_atom_site_label_2
_geom_torsion_atom_site_label_3
_geom_torsion_atom_site_label_4
_geom_torsion
_geom_torsion_site_symmetry_1
O2 C1 O1 C2 1.9(4) .
C1 C1 O1 C2 -179.5(3) 2_665
C12 C1 O1 C2 1.7(10) .
C13 C1 O1 C2 -165(8) .
C1 O1 C2 C3 179.1(3) .
C1 O1 C2 C11 -1.7(6) .
C1 O1 C2 C13 169(6) .
O1 C2 C3 C4 179.5(4) .
C11 C2 C3 C4 0.4(3) .
C13 C2 C3 C4 -178.3(8) .
C2 C3 C4 C5 179.92(14) .
C2 C3 C4 C9 -0.3(2) .
C3 C4 C5 C6 -179.45(15) .
C9 C4 C5 C6 0.7(2) .
C4 C5 C6 C7 -0.6(3) .
C5 C6 C7 C8 0.2(3) .
C6 C7 C8 C9 0.1(3) .
C7 C8 C9 C10 179.47(15) .
C7 C8 C9 C4 0.0(3) .
C3 C4 C9 C8 179.74(14) .
C5 C4 C9 C8 -0.4(2) .
C3 C4 C9 C10 0.3(2) .
C5 C4 C9 C10 -179.88(13) .
C8 C9 C10 C11 -179.87(15) .
C4 C9 C10 C11 -0.4(2) .
C9 C10 C11 O2 179.6(7) .
C9 C10 C11 C2 0.6(3) .
C9 C10 C11 C12 179.4(6) .
O1 C2 C11 C10 -179.9(3) .
C3 C2 C11 C10 -0.6(3) .
C13 C2 C11 C10 178.2(8) .
O1 C2 C11 O2 0.8(8) .
C3 C2 C11 O2 -179.9(5) .
C13 C2 C11 O2 -1.1(5) .
O1 C2 C11 C12 1.1(3) .
C3 C2 C11 C12 -179.5(5) .
C13 C2 C11 C12 -0.7(12) .
C10 C11 C12 C1 -179.1(3) .
O2 C11 C12 C1 2(5) .
C2 C11 C12 C1 -0.2(7) .
O2 C1 C12 C11 -3(8) .
O1 C1 C12 C11 -0.8(10) .
C1 C1 C12 C11 -179.7(3) 2_665
C13 C1 C12 C11 1.1(4) .
O1 C1 O2 C11 -1.4(7) .
C1 C1 O2 C11 -179.9(4) 2_665
C12 C1 O2 C11 177(9) .
C13 C1 O2 C11 0.4(17) .
C10 C11 O2 C1 -178.7(4) .
C2 C11 O2 C1 0.4(9) .
C12 C11 O2 C1 -178(6) .
O1 C2 C13 C1 -9(5) .
C3 C2 C13 C1 -180.0(3) .
C11 C2 C13 C1 1.3(11) .
O2 C1 C13 C2 -1.0(15) .
O1 C1 C13 C2 13(7) .
C1 C1 C13 C2 179.3(4) 2_665
C12 C1 C13 C2 -1.5(7) .
O4 C14 O3 C15 -0.5(4) .
C14 C14 O3 C15 178.7(4) 2
C25 C14 O3 C15 -0.9(12) .
C26 C14 O3 C15 174(11) .
C14 O3 C15 C16 -178.0(3) .
C14 O3 C15 C24 0.3(7) .
C14 O3 C15 C26 -176(7) .
O3 C15 C16 C17 177.4(5) .
C24 C15 C16 C17 -0.6(3) .
C26 C15 C16 C17 176.9(11) .
C15 C16 C17 C18 -178.18(15) .
C15 C16 C17 C22 0.5(3) .
C16 C17 C18 C19 178.32(17) .
C22 C17 C18 C19 -0.4(3) .
C17 C18 C19 C20 0.5(3) .
C18 C19 C20 C21 0.0(3) .
C19 C20 C21 C22 -0.4(3) .
C20 C21 C22 C23 -179.04(17) .
C20 C21 C22 C17 0.4(3) .
C16 C17 C22 C23 0.7(2) .
C18 C17 C22 C23 179.46(15) .
C16 C17 C22 C21 -178.80(16) .
C18 C17 C22 C21 0.0(2) .
C21 C22 C23 C24 177.62(16) .
C17 C22 C23 C24 -1.9(3) .
C22 C23 C24 O4 -176.8(9) .
C22 C23 C24 C15 1.8(3) .
C22 C23 C24 C25 -177.6(7) .
C16 C15 C24 C23 -0.5(3) .
O3 C15 C24 C23 -179.0(4) .
C26 C15 C24 C23 -178.3(10) .
C16 C15 C24 O4 178.5(6) .
O3 C15 C24 O4 0.0(9) .
C26 C15 C24 O4 0.8(5) .
C16 C15 C24 C25 178.9(6) .
O3 C15 C24 C25 0.4(3) .
C26 C15 C24 C25 1.2(15) .
C23 C24 C25 C14 178.5(3) .
O4 C24 C25 C14 2(5) .
C15 C24 C25 C14 -0.9(8) .
O4 C14 C25 C24 -2(9) .
O3 C14 C25 C24 1.1(12) .
C14 C14 C25 C24 -178.5(4) 2
C26 C14 C25 C24 0.4(4) .
O3 C14 O4 C24 0.5(8) .
C14 C14 O4 C24 -178.6(5) 2
C25 C14 O4 C24 177(10) .
C26 C14 O4 C24 0(2) .
C23 C24 O4 C14 178.4(4) .
C15 C24 O4 C14 -0.3(11) .
C25 C24 O4 C14 -178(7) .
C16 C15 C26 C14 -178.5(4) .
O3 C15 C26 C14 3(6) .
C24 C15 C26 C14 -0.8(13) .
O4 C14 C26 C15 0.6(19) .
O3 C14 C26 C15 -6(10) .
C14 C14 C26 C15 179.2(5) 2
C25 C14 C26 C15 0.2(9) .
